data_7206671
loop_
_publ_author_name
'Song, Yu-mei'
'Huang, Hai-xiao'
'Sun, Gong-ming'
'Liao, Zhen-wei'
'Luo, Ming-biao'
'Liu, Shu-juan'
'Luo, Feng'

_publ_section_title
;
 Multi-functional magnetic, ferroelectric, and fluorescent homochiral
 lanthanide (Ln)--camphorate compounds built on helical {Ln--O}n inorganic
 substructures
;
_journal_issue 22
_journal_name_full CrystEngComm
_journal_page_first 6827
_journal_paper_doi 10.1039/c1ce05604b
_journal_volume 13
_journal_year 2011
_chemical_absolute_configuration 0
_chemical_formula_sum 'C12 H19 Dy O7'
_chemical_formula_weight 437.76
_chemical_name_systematic
;
?
;
_space_group_IT_number 170
_symmetry_cell_setting hexagonal
_symmetry_space_group_name_Hall 'P 65'
_symmetry_space_group_name_H-M 'P 65'
_atom_sites_solution_hydrogens geom
_atom_sites_solution_primary direct
_atom_sites_solution_secondary difmap
_audit_creation_method SHELXL-97
_cell_angle_alpha 90.00
_cell_angle_beta 90.00
_cell_angle_gamma 120.00
_cell_formula_units_Z 6
_cell_length_a 10.8956(2)
_cell_length_b 10.8956(2)
_cell_length_c 20.9289(12)
_cell_measurement_reflns_used 5698
_cell_measurement_temperature 296(2)
_cell_measurement_theta_max 27.45
_cell_measurement_theta_min 2.37
_cell_volume 2151.69(14)
_computing_cell_refinement 'Bruker SMART'
_computing_data_collection 'Bruker SMART'
_computing_data_reduction 'Bruker SAINT'
_computing_molecular_graphics 'Bruker SHELXTL'
_computing_publication_material 'Bruker SHELXTL'
_computing_structure_refinement 'SHELXL-97 (Sheldrick, 1997)'
_computing_structure_solution 'SHELXS-97 (Sheldrick, 1990)'
_diffrn_ambient_temperature 296(2)
_diffrn_measured_fraction_theta_full 1.000
_diffrn_measured_fraction_theta_max 1.000
_diffrn_measurement_device_type 'CCD area detector'
_diffrn_measurement_method 'phi and omega scans'
_diffrn_radiation_monochromator graphite
_diffrn_radiation_source 'fine-focus sealed tube'
_diffrn_radiation_type MoK\a
_diffrn_radiation_wavelength 0.71073
_diffrn_reflns_av_R_equivalents 0.0316
_diffrn_reflns_av_sigmaI/netI 0.0377
_diffrn_reflns_limit_h_max 11
_diffrn_reflns_limit_h_min -12
_diffrn_reflns_limit_k_max 12
_diffrn_reflns_limit_k_min -10
_diffrn_reflns_limit_l_max 24
_diffrn_reflns_limit_l_min -24
_diffrn_reflns_number 10352
_diffrn_reflns_theta_full 24.99
_diffrn_reflns_theta_max 24.99
_diffrn_reflns_theta_min 2.16
_exptl_absorpt_coefficient_mu 5.236
_exptl_absorpt_correction_T_max 0.4207
_exptl_absorpt_correction_T_min 0.3789
_exptl_absorpt_correction_type multi-scan
_exptl_absorpt_process_details
;
Higashi, T. . Program for Absorption Correction.

Rigaku Corporation, Tokyo, Japan.

;
_exptl_crystal_colour Colorless
_exptl_crystal_density_diffrn 2.018
_exptl_crystal_density_method 'not measured'
_exptl_crystal_description Block
_exptl_crystal_F_000 1266
_exptl_crystal_size_max 0.23
_exptl_crystal_size_mid 0.23
_exptl_crystal_size_min 0.20
_refine_diff_density_max 0.430
_refine_diff_density_min -0.368
_refine_diff_density_rms 0.080
_refine_ls_abs_structure_details 'Flack H D (1983), Acta Cryst. A39, 876-881'
_refine_ls_abs_structure_Flack 0.009(12)
_refine_ls_extinction_method none
_refine_ls_goodness_of_fit_ref 1.058
_refine_ls_hydrogen_treatment refU
_refine_ls_matrix_type full
_refine_ls_number_parameters 185
_refine_ls_number_reflns 2501
_refine_ls_number_restraints 1
_refine_ls_restrained_S_all 1.058
_refine_ls_R_factor_all 0.0244
_refine_ls_R_factor_gt 0.0213
_refine_ls_shift/su_max 0.001
_refine_ls_shift/su_mean 0.000
_refine_ls_structure_factor_coef Fsqd
_refine_ls_weighting_details 'calc w=1/[\s^2^(Fo^2^)+(0.0118P)^2^+0.0000P] where P=(Fo^2^+2Fc^2^)/3'
_refine_ls_weighting_scheme calc
_refine_ls_wR_factor_gt 0.0372
_refine_ls_wR_factor_ref 0.0379
_reflns_number_gt 2338
_reflns_number_total 2501
_reflns_threshold_expression >2sigma(I)
_cod_data_source_file c1ce05604b.txt
_cod_data_source_block 4
_cod_depositor_comments
;
The following automatic conversions were performed:

'_symmetry_cell_setting' value 'Hexagonal' changed to 'hexagonal'
according to /home/saulius/struct/CIF-dictionaries/cif_core.dic
dictionary named 'cif_core.dic' version 2.4.1 from
2010-06-29.

'_exptl_absorpt_correction_type' value 'Multi-scan'
changed to 'multi-scan' according to
/home/saulius/struct/CIF-dictionaries/cif_core.dic dictionary named
'cif_core.dic' version 2.4.1 from
2010-06-29.

'_refine_ls_hydrogen_treatment' value 'refu' changed to
'refU' according to
/home/saulius/struct/CIF-dictionaries/cif_core.dic dictionary named
'cif_core.dic' version 2.4.1 from 2010-06-29.

Automatic conversion script
Id: cif_fix_values 1715 2011-07-08 13:25:40Z adriana 
;
_cod_original_sg_symbol_H-M P6(5)
_cod_database_code 7206671

loop_
_symmetry_equiv_pos_as_xyz
'x, y, z'
'-y, x-y, z+2/3'
'-x+y, -x, z+1/3'
'-x, -y, z+1/2'
'y, -x+y, z+1/6'
'x-y, x, z+5/6'

loop_
_atom_site_label
_atom_site_type_symbol
_atom_site_fract_x
_atom_site_fract_y
_atom_site_fract_z
_atom_site_U_iso_or_equiv
_atom_site_adp_type
_atom_site_occupancy
_atom_site_symmetry_multiplicity
_atom_site_calc_flag
_atom_site_refinement_flags
C1 C 0.2637(6) 0.5676(6) 0.3828(3) 0.0507(18) Uani 1 1 d .
H1A H 0.1626 0.5157 0.3775 0.076 Uiso 1 1 calc R
H1B H 0.2977 0.5025 0.3891 0.076 Uiso 1 1 calc R
H1C H 0.3070 0.6236 0.3453 0.076 Uiso 1 1 calc R
C2 C 0.2395(5) 0.7628(5) 0.4301(3) 0.0314(14) Uani 1 1 d .
C3 C 0.3017(4) 0.6656(5) 0.4414(3) 0.0238(12) Uani 1 1 d .
C4 C 0.2541(5) 0.5788(6) 0.5033(4) 0.0470(16) Uani 1 1 d .
H4A H 0.2400 0.6321 0.5368 0.056 Uiso 1 1 calc R
H4B H 0.1657 0.4911 0.4965 0.056 Uiso 1 1 calc R
C5 C 0.4656(5) 0.7554(5) 0.4510(3) 0.0320(14) Uani 1 1 d .
C6 C 0.5046(5) 0.8781(5) 0.4973(4) 0.0530(18) Uani 1 1 d .
H6A H 0.6034 0.9219 0.5078 0.079 Uiso 1 1 calc R
H6B H 0.4490 0.8428 0.5355 0.079 Uiso 1 1 calc R
H6C H 0.4860 0.9466 0.4775 0.079 Uiso 1 1 calc R
C7 C 0.5506(6) 0.8181(7) 0.3899(4) 0.065(2) Uani 1 1 d .
H7A H 0.5239 0.8817 0.3710 0.098 Uiso 1 1 calc R
H7B H 0.5314 0.7432 0.3604 0.098 Uiso 1 1 calc R
H7C H 0.6499 0.8690 0.3998 0.098 Uiso 1 1 calc R
C8 C 0.4992(5) 0.6460(5) 0.4815(3) 0.0249(13) Uani 1 1 d .
C9 C 0.3714(5) 0.5477(5) 0.5220(3) 0.0447(18) Uani 1 1 d .
H9A H 0.3935 0.5663 0.5671 0.054 Uiso 1 1 calc R
H9B H 0.3425 0.4495 0.5134 0.054 Uiso 1 1 calc R
C10 C 1.0479(5) 1.0760(5) 0.4110(3) 0.0248(12) Uani 1 1 d .
C11 C 0.9628(6) 1.1258(6) 0.4485(3) 0.0453(17) Uani 1 1 d .
H11A H 1.0254 1.2058 0.4742 0.068 Uiso 1 1 calc R
H11B H 0.8968 1.0505 0.4756 0.068 Uiso 1 1 calc R
H11C H 0.9119 1.1526 0.4196 0.068 Uiso 1 1 calc R
C12 C 0.6396(5) 0.7139(5) 0.5169(3) 0.0219(12) Uani 1 1 d .
Dy1 Dy 0.96718(2) 0.77661(2) 0.49958(3) 0.01892(6) Uani 1 1 d .
O1 O 1.0241(4) 0.9499(3) 0.4184(2) 0.0247(9) Uani 1 1 d .
O2 O 0.7494(3) 0.7555(4) 0.48284(19) 0.0332(10) Uani 1 1 d .
O3 O 1.1386(4) 1.1559(4) 0.37138(19) 0.0361(10) Uani 1 1 d .
O4 O 1.0885(4) 0.7528(4) 0.5977(2) 0.0426(11) Uani 1 1 d .
O5 O 0.2576(4) 0.8181(4) 0.3774(2) 0.0425(11) Uani 1 1 d .
O6 O 0.1740(3) 0.7823(4) 0.47458(19) 0.0414(11) Uani 1 1 d .
O7 O 0.6412(3) 0.7284(4) 0.57595(19) 0.0329(9) Uani 1 1 d .
H1M H 0.4961 0.5930 0.4436 0.049 Uiso 1 1 d R

loop_
_atom_site_aniso_label
_atom_site_aniso_U_11
_atom_site_aniso_U_22
_atom_site_aniso_U_33
_atom_site_aniso_U_23
_atom_site_aniso_U_13
_atom_site_aniso_U_12
C1 0.065(4) 0.050(4) 0.053(5) -0.018(4) -0.022(4) 0.041(3)
C2 0.019(3) 0.033(3) 0.041(5) -0.010(3) -0.011(3) 0.013(2)
C3 0.018(2) 0.027(3) 0.025(3) -0.001(2) -0.007(2) 0.011(2)
C4 0.037(3) 0.052(3) 0.054(5) 0.021(4) 0.010(4) 0.024(3)
C5 0.021(3) 0.037(3) 0.037(4) 0.014(3) -0.002(3) 0.014(2)
C6 0.048(3) 0.034(3) 0.080(5) -0.023(4) -0.033(4) 0.023(3)
C7 0.040(4) 0.104(6) 0.053(5) 0.041(4) 0.012(4) 0.036(4)
C8 0.025(2) 0.025(2) 0.028(4) 0.007(2) 0.000(2) 0.015(2)
C9 0.027(3) 0.040(3) 0.060(5) 0.018(3) 0.002(3) 0.011(2)
C10 0.034(3) 0.023(2) 0.020(3) -0.003(3) -0.002(3) 0.015(2)
C11 0.062(4) 0.047(3) 0.044(5) 0.002(3) 0.009(3) 0.040(3)
C12 0.033(3) 0.022(2) 0.020(4) 0.002(2) -0.004(2) 0.020(2)
Dy1 0.01840(11) 0.02065(11) 0.01876(11) 0.00044(11) 0.00164(12) 0.01055(9)
O1 0.0253(18) 0.0233(19) 0.027(2) 0.0053(18) 0.0030(15) 0.0133(14)
O2 0.0228(18) 0.054(2) 0.027(3) 0.005(2) 0.0046(17) 0.0217(16)
O3 0.056(3) 0.029(2) 0.028(3) 0.0067(19) 0.015(2) 0.0243(19)
O4 0.044(2) 0.060(2) 0.038(3) 0.009(2) 0.003(2) 0.037(2)
O5 0.057(3) 0.050(2) 0.033(3) 0.005(2) -0.007(2) 0.036(2)
O6 0.0282(19) 0.060(2) 0.047(3) -0.012(2) 0.0012(19) 0.0306(19)
O7 0.0294(19) 0.050(2) 0.020(2) -0.003(2) -0.0018(18) 0.0204(18)

loop_
_atom_type_symbol
_atom_type_description
_atom_type_scat_dispersion_real
_atom_type_scat_dispersion_imag
_atom_type_scat_source
C C 0.0033 0.0016 'International Tables Vol C Tables 4.2.6.8 and 6.1.1.4'
H H 0.0000 0.0000 'International Tables Vol C Tables 4.2.6.8 and 6.1.1.4'
O O 0.0106 0.0060 'International Tables Vol C Tables 4.2.6.8 and 6.1.1.4'
Dy Dy -0.1892 4.4098 'International Tables Vol C Tables 4.2.6.8 and 6.1.1.4'

loop_
_geom_angle_atom_site_label_1
_geom_angle_atom_site_label_2
_geom_angle_atom_site_label_3
_geom_angle
_geom_angle_site_symmetry_1
_geom_angle_site_symmetry_3
O5 C2 O6 123.3(5) . .
O5 C2 C3 117.4(5) . .
O6 C2 C3 119.2(5) . .
C4 C3 C2 115.1(4) . .
C4 C3 C1 110.7(5) . .
C2 C3 C1 107.3(4) . .
C4 C3 C5 101.8(4) . .
C2 C3 C5 110.4(4) . .
C1 C3 C5 111.4(4) . .
C9 C4 C3 106.9(4) . .
C7 C5 C6 107.3(5) . .
C7 C5 C8 111.4(4) . .
C6 C5 C8 110.0(5) . .
C7 C5 C3 114.8(5) . .
C6 C5 C3 111.2(4) . .
C8 C5 C3 102.0(4) . .
C12 C8 C9 114.6(5) . .
C12 C8 C5 113.2(4) . .
C9 C8 C5 106.6(4) . .
C8 C9 C4 105.9(5) . .
O3 C10 O1 119.8(5) . .
O3 C10 C11 120.6(5) . .
O1 C10 C11 119.6(5) . .
O3 C10 Dy1 60.7(3) . 6_654
O1 C10 Dy1 59.2(3) . 6_654
C11 C10 Dy1 175.3(4) . 6_654
O7 C12 O2 124.2(5) . .
O7 C12 C8 119.6(4) . .
O2 C12 C8 116.1(5) . .
O6 Dy1 O5 107.73(13) 1_655 5
O6 Dy1 O7 76.22(13) 1_655 6_654
O5 Dy1 O7 81.41(14) 5 6_654
O6 Dy1 O2 157.67(15) 1_655 .
O5 Dy1 O2 78.01(14) 5 .
O7 Dy1 O2 83.56(13) 6_654 .
O6 Dy1 O1 87.30(12) 1_655 .
O5 Dy1 O1 151.29(14) 5 .
O7 Dy1 O1 78.62(12) 6_654 .
O2 Dy1 O1 79.43(12) . .
O6 Dy1 O1 122.90(12) 1_655 5_565
O5 Dy1 O1 97.65(13) 5 5_565
O7 Dy1 O1 159.53(12) 6_654 5_565
O2 Dy1 O1 76.28(13) . 5_565
O1 Dy1 O1 94.00(9) . 5_565
O6 Dy1 O3 76.39(13) 1_655 5_565
O5 Dy1 O3 136.97(14) 5 5_565
O7 Dy1 O3 138.45(12) 6_654 5_565
O2 Dy1 O3 114.69(14) . 5_565
O1 Dy1 O3 69.47(13) . 5_565
O1 Dy1 O3 51.65(11) 5_565 5_565
O6 Dy1 O4 68.21(14) 1_655 .
O5 Dy1 O4 72.66(13) 5 .
O7 Dy1 O4 125.88(12) 6_654 .
O2 Dy1 O4 133.05(13) . .
O1 Dy1 O4 136.04(12) . .
O1 Dy1 O4 72.33(13) 5_565 .
O3 Dy1 O4 69.55(12) 5_565 .
O6 Dy1 C10 99.94(13) 1_655 5_565
O5 Dy1 C10 119.36(16) 5 5_565
O7 Dy1 C10 158.65(14) 6_654 5_565
O2 Dy1 C10 95.45(13) . 5_565
O1 Dy1 C10 80.24(15) . 5_565
O1 Dy1 C10 26.09(11) 5_565 5_565
O3 Dy1 C10 25.58(12) 5_565 5_565
O4 Dy1 C10 69.48(14) . 5_565
C10 O1 Dy1 140.8(3) . .
C10 O1 Dy1 94.7(3) . 6_654
Dy1 O1 Dy1 117.67(10) . 6_654
C12 O2 Dy1 134.0(3) . .
C10 O3 Dy1 93.7(3) . 6_654
C2 O5 Dy1 133.4(4) . 6_554
C2 O6 Dy1 143.4(4) . 1_455
C12 O7 Dy1 146.7(3) . 5_565

loop_
_geom_bond_atom_site_label_1
_geom_bond_atom_site_label_2
_geom_bond_distance
_geom_bond_site_symmetry_2
C1 C3 1.539(8) .
C2 O5 1.226(7) .
C2 O6 1.254(6) .
C2 C3 1.534(6) .
C3 C4 1.534(8) .
C3 C5 1.562(6) .
C4 C9 1.528(7) .
C5 C7 1.526(8) .
C5 C6 1.528(8) .
C5 C8 1.549(6) .
C8 C12 1.518(6) .
C8 C9 1.521(7) .
C10 O3 1.249(6) .
C10 O1 1.274(5) .
C10 C11 1.508(7) .
C10 Dy1 2.887(6) 6_654
C12 O7 1.244(6) .
C12 O2 1.267(6) .
Dy1 O6 2.284(3) 1_655
Dy1 O5 2.285(4) 5
Dy1 O7 2.286(4) 6_654
Dy1 O2 2.293(3) .
Dy1 O1 2.380(4) .
Dy1 O1 2.487(4) 5_565
Dy1 O3 2.522(3) 5_565
Dy1 O4 2.525(4) .
Dy1 C10 2.887(6) 5_565
O1 Dy1 2.487(4) 6_654
O3 Dy1 2.522(3) 6_654
O5 Dy1 2.285(4) 6_554
O6 Dy1 2.284(3) 1_455
O7 Dy1 2.286(4) 5_565

loop_
_geom_torsion_atom_site_label_1
_geom_torsion_atom_site_label_2
_geom_torsion_atom_site_label_3
_geom_torsion_atom_site_label_4
_geom_torsion
_geom_torsion_site_symmetry_1
_geom_torsion_site_symmetry_4
O5 C2 C3 C4 -169.6(5) . .
O6 C2 C3 C4 10.7(7) . .
O5 C2 C3 C1 -45.7(6) . .
O6 C2 C3 C1 134.5(5) . .
O5 C2 C3 C5 75.8(6) . .
O6 C2 C3 C5 -103.9(5) . .
C2 C3 C4 C9 -153.6(4) . .
C1 C3 C4 C9 84.4(5) . .
C5 C3 C4 C9 -34.2(6) . .
C4 C3 C5 C7 161.2(5) . .
C2 C3 C5 C7 -76.1(6) . .
C1 C3 C5 C7 43.1(6) . .
C4 C3 C5 C6 -76.7(5) . .
C2 C3 C5 C6 46.0(7) . .
C1 C3 C5 C6 165.2(5) . .
C4 C3 C5 C8 40.5(5) . .
C2 C3 C5 C8 163.3(5) . .
C1 C3 C5 C8 -77.6(6) . .
C7 C5 C8 C12 77.1(6) . .
C6 C5 C8 C12 -41.9(6) . .
C3 C5 C8 C12 -159.9(4) . .
C7 C5 C8 C9 -156.0(5) . .
C6 C5 C8 C9 85.0(5) . .
C3 C5 C8 C9 -33.0(6) . .
C12 C8 C9 C4 138.4(5) . .
C5 C8 C9 C4 12.3(6) . .
C3 C4 C9 C8 14.0(6) . .
C9 C8 C12 O7 -24.6(6) . .
C5 C8 C12 O7 98.0(5) . .
C9 C8 C12 O2 157.0(4) . .
C5 C8 C12 O2 -80.5(5) . .
O3 C10 O1 Dy1 143.9(4) . .
C11 C10 O1 Dy1 -38.2(9) . .
Dy1 C10 O1 Dy1 147.0(5) 6_654 .
O3 C10 O1 Dy1 -3.2(6) . 6_654
C11 C10 O1 Dy1 174.8(5) . 6_654
O6 Dy1 O1 C10 -119.7(6) 1_655 .
O5 Dy1 O1 C10 117.0(6) 5 .
O7 Dy1 O1 C10 163.8(6) 6_654 .
O2 Dy1 O1 C10 78.3(6) . .
O1 Dy1 O1 C10 3.1(6) 5_565 .
O3 Dy1 O1 C10 -43.3(5) 5_565 .
O4 Dy1 O1 C10 -65.5(6) . .
C10 Dy1 O1 C10 -19.2(5) 5_565 .
O6 Dy1 O1 Dy1 22.50(17) 1_655 6_654
O5 Dy1 O1 Dy1 -100.8(3) 5 6_654
O7 Dy1 O1 Dy1 -53.97(16) 6_654 6_654
O2 Dy1 O1 Dy1 -139.45(19) . 6_654
O1 Dy1 O1 Dy1 145.31(8) 5_565 6_654
O3 Dy1 O1 Dy1 98.97(18) 5_565 6_654
O4 Dy1 O1 Dy1 76.8(2) . 6_654
C10 Dy1 O1 Dy1 123.07(18) 5_565 6_654
O7 C12 O2 Dy1 32.0(7) . .
C8 C12 O2 Dy1 -149.6(3) . .
O6 Dy1 O2 C12 151.0(4) 1_655 .
O5 Dy1 O2 C12 43.4(4) 5 .
O7 Dy1 O2 C12 125.9(4) 6_654 .
O1 Dy1 O2 C12 -154.5(5) . .
O1 Dy1 O2 C12 -57.7(4) 5_565 .
O3 Dy1 O2 C12 -93.1(5) 5_565 .
O4 Dy1 O2 C12 -8.6(5) . .
C10 Dy1 O2 C12 -75.5(5) 5_565 .
O1 C10 O3 Dy1 3.1(5) . 6_654
C11 C10 O3 Dy1 -174.8(5) . 6_654
O6 C2 O5 Dy1 -0.9(8) . 6_554
C3 C2 O5 Dy1 179.4(3) . 6_554
O5 C2 O6 Dy1 51.7(9) . 1_455
C3 C2 O6 Dy1 -128.6(5) . 1_455
O2 C12 O7 Dy1 -0.5(9) . 5_565
C8 C12 O7 Dy1 -178.8(4) . 5_565
